data_4071603
loop_
_publ_author_name
'Agapie, Theodor'
'Day, Michael W.'
'Bercaw, John E.'

_publ_section_title
;
 Synthesis and Reactivity of Tantalum Complexes Supported by Bidentate
 X2and Tridentate LX2Ligands with Two Phenolates Linked to Pyridine,
 Thiophene, Furan, and Benzene Connectors: Mechanistic Studies of the
 Formation of a Tantalum Benzylidene and Insertion Chemistry for
 Tantalum&#x2212;Carbon Bonds
;
_journal_issue 23
_journal_name_full Organometallics
_journal_page_first 6123
_journal_paper_doi 10.1021/om8002653
_journal_volume 27
_journal_year 2008
_chemical_formula_moiety 'C36 H52 N O2 Ta'
_chemical_formula_sum 'C36 H52 N O2 Ta'
_chemical_formula_weight 711.74
_chemical_name_systematic
; 
 ? 
;
_space_group_IT_number 2
_symmetry_cell_setting triclinic
_symmetry_space_group_name_Hall '-P 1'
_symmetry_space_group_name_H-M 'P -1'
_atom_sites_solution_hydrogens geom
_atom_sites_solution_primary direct
_atom_sites_solution_secondary difmap
_audit_creation_method SHELXL-97
_cell_angle_alpha 88.7580(10)
_cell_angle_beta 75.2440(10)
_cell_angle_gamma 70.9590(10)
_cell_formula_units_Z 2
_cell_length_a 11.1983(3)
_cell_length_b 11.4259(3)
_cell_length_c 14.4511(4)
_cell_measurement_reflns_used 24819
_cell_measurement_temperature 100(2)
_cell_measurement_theta_max 46.45
_cell_measurement_theta_min 2.25
_cell_volume 1686.39(8)
_computing_cell_refinement 'Bruker SAINT v6.45A'
_computing_data_collection 'Bruker SMART v5.630'
_computing_data_reduction 'Bruker SAINT v6.45A'
_computing_molecular_graphics 'Bruker XP v5.1'
_computing_publication_material 'Bruker XCIF v6.12'
_computing_structure_refinement 'Bruker XL v6.12'
_computing_structure_solution 'Bruker XS v6.12'
_diffrn_ambient_temperature 100(2)
_diffrn_measured_fraction_theta_full 0.844
_diffrn_measured_fraction_theta_max 0.844
_diffrn_measurement_device_type 'Bruker SMART 1000'
_diffrn_measurement_method '\w scans at 7 \f settings'
_diffrn_radiation_monochromator graphite
_diffrn_radiation_source 'normal-focus sealed tube'
_diffrn_radiation_type MoK\a
_diffrn_radiation_wavelength 0.71073
_diffrn_reflns_av_R_equivalents 0.0468
_diffrn_reflns_av_sigmaI/netI 0.0662
_diffrn_reflns_limit_h_max 23
_diffrn_reflns_limit_h_min -22
_diffrn_reflns_limit_k_max 22
_diffrn_reflns_limit_k_min -22
_diffrn_reflns_limit_l_max 29
_diffrn_reflns_limit_l_min -25
_diffrn_reflns_number 56267
_diffrn_reflns_theta_full 47.50
_diffrn_reflns_theta_max 47.50
_diffrn_reflns_theta_min 1.89
_exptl_absorpt_coefficient_mu 3.289
_exptl_absorpt_correction_T_max '0.74943, 0.885232'
_exptl_absorpt_correction_T_min 0.42862
_exptl_absorpt_correction_type 'gaussian, multi-scan'
_exptl_absorpt_process_details 'Xprep, SADABS, Bruker-AXS, Madison, WI'
_exptl_crystal_colour 'Pale yellow'
_exptl_crystal_density_diffrn 1.402
_exptl_crystal_density_meas 0
_exptl_crystal_density_method 'not measured'
_exptl_crystal_description Blade
_exptl_crystal_F_000 728
_exptl_crystal_size_max 0.23
_exptl_crystal_size_mid 0.21
_exptl_crystal_size_min 0.08
_refine_diff_density_max 3.346
_refine_diff_density_min -2.410
_refine_diff_density_rms 0.201
_refine_ls_extinction_method none
_refine_ls_goodness_of_fit_ref 1.206
_refine_ls_hydrogen_treatment Riding
_refine_ls_matrix_type 'Full matrix'
_refine_ls_number_parameters 376
_refine_ls_number_reflns 26622
_refine_ls_number_restraints 0
_refine_ls_restrained_S_all 1.206
_refine_ls_R_factor_all 0.0594
_refine_ls_R_factor_gt 0.0392
_refine_ls_shift/su_max 0.006
_refine_ls_shift/su_mean 0.000
_refine_ls_structure_factor_coef Fsqd
_refine_ls_weighting_details w=1/s^2^(Fo^2^)
_refine_ls_weighting_scheme sigma
_refine_ls_wR_factor_gt 0.0703
_refine_ls_wR_factor_ref 0.0759
_reflns_number_gt 21140
_reflns_number_total 26622
_reflns_threshold_expression >2sigma(I)
_cod_data_source_file om8002653_si_003.cif
_cod_data_source_block ta17
_cod_depositor_comments
;
The following automatic conversions were performed:

'_symmetry_cell_setting' value 'Triclinic' changed to 'triclinic'
according to /home/saulius/struct/CIF-dictionaries/cif_core.dic
dictionary named 'cif_core.dic' version 2.4.1 from
2010-06-29.

'_refine_ls_weighting_scheme' value 'Sigma' changed to
'sigma' according to
/home/saulius/struct/CIF-dictionaries/cif_core.dic dictionary named
'cif_core.dic' version 2.4.1 from 2010-06-29.

Automatic conversion script
Id: cif_fix_values 1715 2011-07-08 13:25:40Z adriana 

The following automatic conversions were performed:

'_atom_sites_solution_primary' value 'Direct methods' was changed to
'direct'.

'_atom_sites_solution_secondary' value 'Difference Fourier map' was
changed to 'difmap'.

'_atom_sites_solution_hydrogens' value 'Geometric positions' was
changed to 'geom'.

Automatic conversion script
Id: cif_fix_values 6452 2018-10-05 10:23:21Z andrius 
;
_cod_original_sg_symbol_H-M P-1
_cod_database_code 4071603

loop_
_symmetry_equiv_pos_as_xyz
'x, y, z'
'-x, -y, -z'

loop_
_atom_site_label
_atom_site_type_symbol
_atom_site_fract_x
_atom_site_fract_y
_atom_site_fract_z
_atom_site_U_iso_or_equiv
_atom_site_adp_type
_atom_site_occupancy
_atom_site_symmetry_multiplicity
_atom_site_calc_flag
_atom_site_refinement_flags
Ta Ta 0.684902(7) 0.865792(6) 0.682888(5) 0.01128(1) Uani 1 1 d .
O1 O 0.50907(12) 0.89953(12) 0.75887(9) 0.0140(2) Uani 1 1 d .
O2 O 0.87017(12) 0.80080(12) 0.63554(9) 0.0134(2) Uani 1 1 d .
N1 N 0.73575(14) 0.76154(14) 0.82435(10) 0.0131(2) Uani 1 1 d .
C1 C 0.44297(17) 0.84957(15) 0.83188(11) 0.0129(2) Uani 1 1 d .
C2 C 0.31644(17) 0.84861(16) 0.83365(12) 0.0137(2) Uani 1 1 d .
C3 C 0.25648(17) 0.79105(17) 0.90908(12) 0.0150(3) Uani 1 1 d .
H3 H 0.1716 0.7891 0.9114 0.018 Uiso 1 1 calc R
C4 C 0.31479(17) 0.73587(16) 0.98180(12) 0.0141(3) Uani 1 1 d .
C5 C 0.43751(18) 0.74241(17) 0.97833(12) 0.0153(3) Uani 1 1 d .
H5 H 0.4782 0.7079 1.0274 0.018 Uiso 1 1 calc R
C6 C 0.50310(17) 0.79841(17) 0.90461(12) 0.0144(3) Uani 1 1 d .
C7 C 0.63759(17) 0.79148(16) 0.90674(12) 0.0139(3) Uani 1 1 d .
C8 C 0.66234(18) 0.80750(19) 0.99482(13) 0.0179(3) Uani 1 1 d .
H8 H 0.5924 0.8337 1.0514 0.021 Uiso 1 1 calc R
C9 C 0.79077(19) 0.7845(2) 0.99851(13) 0.0190(3) Uani 1 1 d .
H9 H 0.8093 0.8005 1.0567 0.023 Uiso 1 1 calc R
C10 C 0.89116(18) 0.73814(19) 0.91644(12) 0.0164(3) Uani 1 1 d .
H10 H 0.9797 0.7148 0.9191 0.020 Uiso 1 1 calc R
C11 C 0.86167(17) 0.72573(16) 0.82920(11) 0.0132(2) Uani 1 1 d .
C12 C 0.97189(16) 0.66995(15) 0.74268(11) 0.0127(2) Uani 1 1 d .
C13 C 1.07986(17) 0.57230(16) 0.75670(12) 0.0145(3) Uani 1 1 d .
H13 H 1.0761 0.5416 0.8186 0.017 Uiso 1 1 calc R
C14 C 1.19211(17) 0.51932(15) 0.68230(12) 0.0139(3) Uani 1 1 d .
C15 C 1.19403(17) 0.56821(15) 0.59249(12) 0.0140(3) Uani 1 1 d .
H15 H 1.2711 0.5351 0.5417 0.017 Uiso 1 1 calc R
C16 C 1.08924(17) 0.66284(15) 0.57321(11) 0.0125(2) Uani 1 1 d .
C17 C 0.97592(16) 0.71171(15) 0.65011(11) 0.0122(2) Uani 1 1 d .
C18 C 0.25061(18) 0.90467(15) 0.75402(12) 0.0144(3) Uani 1 1 d .
C19 C 0.3297(2) 0.83102(18) 0.65719(13) 0.0199(3) Uani 1 1 d .
H19A H 0.2859 0.8658 0.6072 0.030 Uiso 1 1 calc R
H19B H 0.3353 0.7438 0.6626 0.030 Uiso 1 1 calc R
H19C H 0.4180 0.8367 0.6403 0.030 Uiso 1 1 calc R
C20 C 0.2400(2) 1.04178(17) 0.74565(15) 0.0192(3) Uani 1 1 d .
H20A H 0.1841 1.0894 0.8056 0.029 Uiso 1 1 calc R
H20B H 0.2017 1.0743 0.6926 0.029 Uiso 1 1 calc R
H20C H 0.3274 1.0491 0.7334 0.029 Uiso 1 1 calc R
C21 C 0.1112(2) 0.8989(2) 0.77418(16) 0.0222(4) Uani 1 1 d .
H21A H 0.0591 0.9421 0.8366 0.033 Uiso 1 1 calc R
H21B H 0.1148 0.8120 0.7750 0.033 Uiso 1 1 calc R
H21C H 0.0707 0.9388 0.7239 0.033 Uiso 1 1 calc R
C22 C 0.24470(18) 0.66867(18) 1.05896(12) 0.0159(3) Uani 1 1 d .
C23 C 0.2236(2) 0.56106(19) 1.01143(15) 0.0218(3) Uani 1 1 d .
H23A H 0.1724 0.5931 0.9650 0.033 Uiso 1 1 calc R
H23B H 0.1763 0.5200 1.0605 0.033 Uiso 1 1 calc R
H23C H 0.3086 0.5012 0.9783 0.033 Uiso 1 1 calc R
C24 C 0.1114(2) 0.7606(2) 1.11415(16) 0.0260(4) Uani 1 1 d .
H24A H 0.0579 0.7939 1.0694 0.039 Uiso 1 1 calc R
H24B H 0.1252 0.8288 1.1451 0.039 Uiso 1 1 calc R
H24C H 0.0664 0.7176 1.1631 0.039 Uiso 1 1 calc R
C25 C 0.3244(2) 0.6148(2) 1.13155(14) 0.0230(4) Uani 1 1 d .
H25A H 0.2754 0.5747 1.1803 0.034 Uiso 1 1 calc R
H25B H 0.3402 0.6818 1.1625 0.034 Uiso 1 1 calc R
H25C H 0.4083 0.5536 1.0981 0.034 Uiso 1 1 calc R
C26 C 1.31152(19) 0.41578(16) 0.69745(13) 0.0171(3) Uani 1 1 d .
C27 C 1.2753(2) 0.34575(19) 0.78590(16) 0.0241(4) Uani 1 1 d .
H27A H 1.2419 0.4028 0.8434 0.036 Uiso 1 1 calc R
H27B H 1.3531 0.2778 0.7916 0.036 Uiso 1 1 calc R
H27C H 1.2077 0.3118 0.7794 0.036 Uiso 1 1 calc R
C28 C 1.4125(2) 0.4744(2) 0.71244(18) 0.0255(4) Uani 1 1 d .
H28A H 1.3711 0.5378 0.7660 0.038 Uiso 1 1 calc R
H28B H 1.4435 0.5127 0.6539 0.038 Uiso 1 1 calc R
H28C H 1.4867 0.4098 0.7269 0.038 Uiso 1 1 calc R
C29 C 1.3755(3) 0.3207(2) 0.61079(16) 0.0296(5) Uani 1 1 d .
H29A H 1.4467 0.2520 0.6249 0.044 Uiso 1 1 calc R
H29B H 1.4108 0.3607 0.5547 0.044 Uiso 1 1 calc R
H29C H 1.3100 0.2887 0.5974 0.044 Uiso 1 1 calc R
C30 C 1.09648(18) 0.71018(16) 0.47214(12) 0.0145(3) Uani 1 1 d .
C31 C 1.2363(2) 0.66003(18) 0.40627(14) 0.0199(3) Uani 1 1 d .
H31A H 1.2960 0.6839 0.4350 0.030 Uiso 1 1 calc R
H31B H 1.2380 0.6948 0.3435 0.030 Uiso 1 1 calc R
H31C H 1.2639 0.5694 0.3983 0.030 Uiso 1 1 calc R
C32 C 1.0582(2) 0.85237(17) 0.47522(15) 0.0212(3) Uani 1 1 d .
H32A H 0.9651 0.8897 0.5081 0.032 Uiso 1 1 calc R
H32B H 1.0745 0.8791 0.4096 0.032 Uiso 1 1 calc R
H32C H 1.1106 0.8789 0.5099 0.032 Uiso 1 1 calc R
C33 C 1.0041(2) 0.6682(2) 0.42772(14) 0.0214(3) Uani 1 1 d .
H33A H 1.0286 0.5776 0.4265 0.032 Uiso 1 1 calc R
H33B H 1.0115 0.6946 0.3621 0.032 Uiso 1 1 calc R
H33C H 0.9137 0.7057 0.4663 0.032 Uiso 1 1 calc R
C34 C 0.6888(2) 0.67467(16) 0.66329(13) 0.0171(3) Uani 1 1 d .
H34A H 0.6754 0.6620 0.6003 0.026 Uiso 1 1 calc R
H34B H 0.6190 0.6598 0.7136 0.026 Uiso 1 1 calc R
H34C H 0.7737 0.6168 0.6672 0.026 Uiso 1 1 calc R
C35 C 0.6451(2) 0.96234(19) 0.55839(15) 0.0211(3) Uani 1 1 d .
H35A H 0.7056 1.0090 0.5370 0.032 Uiso 1 1 calc R
H35B H 0.5548 1.0197 0.5748 0.032 Uiso 1 1 calc R
H35C H 0.6569 0.9021 0.5068 0.032 Uiso 1 1 calc R
C36 C 0.7058(2) 1.00454(18) 0.77556(15) 0.0203(3) Uani 1 1 d .
H36A H 0.7966 0.9800 0.7796 0.030 Uiso 1 1 calc R
H36B H 0.6476 1.0096 0.8399 0.030 Uiso 1 1 calc R
H36C H 0.6823 1.0857 0.7484 0.030 Uiso 1 1 calc R

loop_
_atom_site_aniso_label
_atom_site_aniso_U_11
_atom_site_aniso_U_22
_atom_site_aniso_U_33
_atom_site_aniso_U_23
_atom_site_aniso_U_13
_atom_site_aniso_U_12
Ta 0.01042(2) 0.01248(2) 0.01050(2) 0.00193(2) -0.00286(2) -0.00322(2)
O1 0.0107(5) 0.0173(5) 0.0138(5) 0.0032(4) -0.0022(4) -0.0052(4)
O2 0.0092(5) 0.0167(5) 0.0117(5) 0.0025(4) -0.0017(4) -0.0016(4)
N1 0.0109(5) 0.0176(6) 0.0116(5) 0.0016(4) -0.0031(4) -0.0056(5)
C1 0.0121(6) 0.0148(6) 0.0116(6) 0.0008(4) -0.0025(5) -0.0046(5)
C2 0.0118(6) 0.0154(6) 0.0142(6) 0.0012(5) -0.0041(5) -0.0044(5)
C3 0.0117(6) 0.0190(7) 0.0154(7) 0.0020(5) -0.0034(5) -0.0066(5)
C4 0.0128(6) 0.0176(6) 0.0111(6) 0.0011(5) -0.0015(5) -0.0053(5)
C5 0.0133(7) 0.0212(7) 0.0114(6) 0.0012(5) -0.0034(5) -0.0057(6)
C6 0.0110(6) 0.0194(7) 0.0120(6) 0.0000(5) -0.0020(5) -0.0047(5)
C7 0.0111(6) 0.0192(7) 0.0116(6) 0.0014(5) -0.0024(5) -0.0056(5)
C8 0.0132(7) 0.0290(9) 0.0116(7) -0.0005(6) -0.0015(5) -0.0085(6)
C9 0.0151(7) 0.0318(9) 0.0124(7) 0.0016(6) -0.0057(6) -0.0095(7)
C10 0.0130(7) 0.0277(8) 0.0115(6) 0.0025(5) -0.0054(5) -0.0092(6)
C11 0.0124(6) 0.0178(6) 0.0108(6) 0.0022(5) -0.0044(5) -0.0058(5)
C12 0.0109(6) 0.0157(6) 0.0120(6) 0.0020(5) -0.0035(5) -0.0048(5)
C13 0.0133(6) 0.0174(6) 0.0133(6) 0.0030(5) -0.0047(5) -0.0048(5)
C14 0.0132(6) 0.0129(6) 0.0154(7) 0.0010(5) -0.0047(5) -0.0032(5)
C15 0.0129(6) 0.0140(6) 0.0138(6) 0.0010(5) -0.0025(5) -0.0033(5)
C16 0.0130(6) 0.0123(5) 0.0118(6) 0.0011(4) -0.0022(5) -0.0046(5)
C17 0.0113(6) 0.0133(5) 0.0113(6) 0.0002(4) -0.0027(5) -0.0033(5)
C18 0.0140(7) 0.0141(6) 0.0171(7) 0.0027(5) -0.0068(5) -0.0055(5)
C19 0.0252(9) 0.0201(7) 0.0161(7) 0.0006(6) -0.0096(7) -0.0064(7)
C20 0.0178(8) 0.0152(6) 0.0256(9) 0.0031(6) -0.0083(7) -0.0049(6)
C21 0.0183(8) 0.0275(9) 0.0281(9) 0.0110(7) -0.0132(7) -0.0123(7)
C22 0.0132(7) 0.0211(7) 0.0128(7) 0.0018(5) -0.0013(5) -0.0063(6)
C23 0.0235(9) 0.0213(8) 0.0233(9) 0.0043(7) -0.0084(7) -0.0096(7)
C24 0.0193(9) 0.0286(10) 0.0226(10) 0.0010(7) 0.0044(7) -0.0057(8)
C25 0.0232(9) 0.0329(10) 0.0156(8) 0.0084(7) -0.0057(7) -0.0131(8)
C26 0.0161(7) 0.0147(6) 0.0183(7) 0.0004(5) -0.0064(6) -0.0006(5)
C27 0.0256(10) 0.0176(7) 0.0260(10) 0.0066(7) -0.0078(8) -0.0026(7)
C28 0.0169(8) 0.0249(9) 0.0365(11) 0.0063(8) -0.0123(8) -0.0055(7)
C29 0.0331(12) 0.0220(8) 0.0229(10) -0.0053(7) -0.0100(9) 0.0075(8)
C30 0.0164(7) 0.0135(6) 0.0117(6) 0.0015(5) -0.0015(5) -0.0042(5)
C31 0.0192(8) 0.0190(7) 0.0156(8) 0.0004(6) 0.0019(6) -0.0035(6)
C32 0.0234(9) 0.0146(7) 0.0200(8) 0.0034(6) 0.0013(7) -0.0044(6)
C33 0.0234(9) 0.0270(9) 0.0148(8) 0.0001(6) -0.0064(7) -0.0085(7)
C34 0.0189(8) 0.0167(6) 0.0160(7) 0.0008(5) -0.0065(6) -0.0046(6)
C35 0.0180(8) 0.0237(8) 0.0200(8) 0.0084(6) -0.0067(7) -0.0038(7)
C36 0.0214(9) 0.0193(7) 0.0216(8) 0.0006(6) -0.0053(7) -0.0087(7)

loop_
_atom_type_symbol
_atom_type_description
_atom_type_scat_dispersion_real
_atom_type_scat_dispersion_imag
_atom_type_scat_source
C C 0.0033 0.0016 'International Tables Vol C Tables 4.2.6.8 and 6.1.1.4'
H H 0.0000 0.0000 'International Tables Vol C Tables 4.2.6.8 and 6.1.1.4'
N N 0.0061 0.0033 'International Tables Vol C Tables 4.2.6.8 and 6.1.1.4'
O O 0.0106 0.0060 'International Tables Vol C Tables 4.2.6.8 and 6.1.1.4'
Ta Ta -0.7052 6.5227 'International Tables Vol C Tables 4.2.6.8 and 6.1.1.4'

loop_
_geom_angle_atom_site_label_1
_geom_angle_atom_site_label_2
_geom_angle_atom_site_label_3
_geom_angle
_geom_angle_publ_flag
O2 Ta O1 163.45(5) yes
O2 Ta C35 97.26(7) yes
O1 Ta C35 99.06(7) yes
O2 Ta C34 85.92(7) yes
O1 Ta C34 86.31(7) yes
C35 Ta C34 108.42(7) yes
O2 Ta C36 89.60(7) yes
O1 Ta C36 88.97(7) yes
C35 Ta C36 104.62(8) yes
C34 Ta C36 146.95(7) yes
O2 Ta N1 81.48(5) yes
O1 Ta N1 82.32(5) yes
C35 Ta N1 177.61(7) yes
C34 Ta N1 73.56(6) yes
C36 Ta N1 73.40(6) yes
C1 O1 Ta 138.09(11) ?
C17 O2 Ta 141.66(11) ?
C11 N1 C7 119.43(14) ?
C11 N1 Ta 117.63(11) ?
C7 N1 Ta 116.39(11) ?
O1 C1 C6 118.73(15) ?
O1 C1 C2 120.13(14) ?
C6 C1 C2 121.14(16) ?
C3 C2 C1 116.89(14) ?
C3 C2 C18 121.94(15) ?
C1 C2 C18 121.13(15) ?
C2 C3 C4 123.68(16) ?
C5 C4 C3 117.18(16) ?
C5 C4 C22 122.70(15) ?
C3 C4 C22 120.10(16) ?
C4 C5 C6 122.00(15) ?
C5 C6 C1 119.06(16) ?
C5 C6 C7 116.07(15) ?
C1 C6 C7 124.75(16) ?
N1 C7 C8 121.07(16) ?
N1 C7 C6 119.67(14) ?
C8 C7 C6 119.10(16) ?
C9 C8 C7 119.05(17) ?
C10 C9 C8 119.11(16) ?
C9 C10 C11 119.70(16) ?
N1 C11 C10 120.52(16) ?
N1 C11 C12 120.92(14) ?
C10 C11 C12 118.54(15) ?
C17 C12 C13 118.76(15) ?
C17 C12 C11 124.15(14) ?
C13 C12 C11 117.04(14) ?
C14 C13 C12 121.91(15) ?
C13 C14 C15 117.17(15) ?
C13 C14 C26 122.32(15) ?
C15 C14 C26 120.46(16) ?
C16 C15 C14 123.78(16) ?
C15 C16 C17 117.17(15) ?
C15 C16 C30 121.16(15) ?
C17 C16 C30 121.66(14) ?
O2 C17 C12 118.87(15) ?
O2 C17 C16 120.06(14) ?
C12 C17 C16 121.07(14) ?
C20 C18 C21 107.22(15) ?
C20 C18 C2 110.94(14) ?
C21 C18 C2 111.62(15) ?
C20 C18 C19 109.70(16) ?
C21 C18 C19 107.32(15) ?
C2 C18 C19 109.94(14) ?
C23 C22 C4 109.59(15) ?
C23 C22 C25 107.87(16) ?
C4 C22 C25 112.06(15) ?
C23 C22 C24 109.62(17) ?
C4 C22 C24 109.45(16) ?
C25 C22 C24 108.21(16) ?
C14 C26 C27 111.75(17) ?
C14 C26 C29 111.47(15) ?
C27 C26 C29 107.64(17) ?
C14 C26 C28 108.63(15) ?
C27 C26 C28 108.20(16) ?
C29 C26 C28 109.06(19) ?
C31 C30 C32 105.87(15) ?
C31 C30 C16 111.66(14) ?
C32 C30 C16 111.21(14) ?
C31 C30 C33 108.96(15) ?
C32 C30 C33 109.96(16) ?
C16 C30 C33 109.11(15) ?

loop_
_geom_bond_atom_site_label_1
_geom_bond_atom_site_label_2
_geom_bond_distance
_geom_bond_publ_flag
Ta O2 1.9020(13) yes
Ta O1 1.9113(13) yes
Ta C35 2.1573(18) yes
Ta C34 2.1931(18) yes
Ta C36 2.2032(19) yes
Ta N1 2.4428(14) yes
O1 C1 1.356(2) ?
O2 C17 1.3469(19) ?
N1 C11 1.354(2) ?
N1 C7 1.360(2) ?
C1 C6 1.406(2) ?
C1 C2 1.414(2) ?
C2 C3 1.398(2) ?
C2 C18 1.540(2) ?
C3 C4 1.407(2) ?
C4 C5 1.389(2) ?
C4 C22 1.536(2) ?
C5 C6 1.401(3) ?
C6 C7 1.490(2) ?
C7 C8 1.397(2) ?
C8 C9 1.390(3) ?
C9 C10 1.382(3) ?
C10 C11 1.403(2) ?
C11 C12 1.493(2) ?
C12 C17 1.405(2) ?
C12 C13 1.408(2) ?
C13 C14 1.395(2) ?
C14 C15 1.400(2) ?
C14 C26 1.530(2) ?
C15 C16 1.396(2) ?
C16 C17 1.415(2) ?
C16 C30 1.538(2) ?
C18 C20 1.536(2) ?
C18 C21 1.537(3) ?
C18 C19 1.544(3) ?
C22 C23 1.532(3) ?
C22 C25 1.538(3) ?
C22 C24 1.541(3) ?
C26 C27 1.530(3) ?
C26 C29 1.535(3) ?
C26 C28 1.549(3) ?
C30 C31 1.538(3) ?
C30 C32 1.538(2) ?
C30 C33 1.545(3) ?
